data_4334484
loop_
_publ_author_name
'Aimee J. Gamble'
'Jason M. Lynam'
'Robert J. Thatcher'
'Paul H. Walton'
'Adrian C. Whitwood'

_publ_contact_author_address
;Department of Chemistry
University of York
Heslington 
York
YO10 5DD
UK
;
_publ_contact_author_email jason.lynam@york.ac.uk
_publ_contact_author_fax +44(0)1904322516
_publ_contact_author_name 'Jason Lynam'
_publ_contact_author_phone +44(0)1904322534
_publ_section_title
;
 cis-1,3,5-Triaminocyclohexane as a Facially Capping Ligand for
 Ruthenium(II)
;
_journal_name_full 'Inorganic Chemistry'
_journal_page_first 4517
_journal_page_last 4527
_journal_paper_doi 10.1021/ic302819j
_journal_volume 52
_journal_year 2013
_chemical_absolute_configuration unk
_chemical_formula_moiety 'C10 H27 Cl N3 O2 Ru S2, F6 P'
_chemical_formula_sum 'C10 H27 Cl F6 N3 O2 P Ru S2'
_chemical_formula_weight 566.96
_chemical_name_systematic
;
 ? 
;
_space_group_crystal_system orthorhombic
_space_group_IT_number 41
_space_group_name_H-M_alt 'A b a 2'
_symmetry_space_group_name_Hall 'A 2 -2ab'
_symmetry_space_group_name_H-M 'A b a 2'
_atom_sites_solution_hydrogens geom
_atom_sites_solution_primary direct
_atom_sites_solution_secondary difmap
_audit_creation_date 2011-10-28
_audit_creation_method
;
  Olex2 1.1
  (compiled 2011.09.07 svn.r1971, GUI svn.r3853)
;
_cell_angle_alpha 90.00
_cell_angle_beta 90.00
_cell_angle_gamma 90.00
_cell_formula_units_Z 8
_cell_length_a 14.7124(6)
_cell_length_b 15.6131(7)
_cell_length_c 17.1848(7)
_cell_measurement_reflns_used 6450
_cell_measurement_temperature 110(2)
_cell_measurement_theta_max 28.29
_cell_measurement_theta_min 2.61
_cell_volume 3947.5(3)
_computing_cell_refinement 'SAINT v6.45A (Bruker, 2003)'
_computing_data_collection 'Bruker SMART'
_computing_data_reduction 'SAINT v6.45A (Bruker, 2003)'
_computing_molecular_graphics
;
O. V. Dolomanov, L. J. Bourhis, R. J. Gildea, J. A. K. Howard and H. Puschmann,
OLEX2: a complete structure solution, refinement and analysis program.
J. Appl. Cryst. (2009). 42, 339-341.
;
_computing_publication_material
;
O. V. Dolomanov, L. J. Bourhis, R. J. Gildea, J. A. K. Howard and H. Puschmann,
OLEX2: a complete structure solution, refinement and analysis program.
J. Appl. Cryst. (2009). 42, 339-341.
;
_computing_structure_refinement
;
XL, G.M. Sheldrick, Acta Cryst.
(2008). A64, 112-122
;
_computing_structure_solution 'SHELXS-97 (Sheldrick, 1997)'
_diffrn_ambient_temperature 110(2)
_diffrn_measured_fraction_theta_full 1.000
_diffrn_measured_fraction_theta_max 1.000
_diffrn_measurement_device_type 'CCD area detector'
_diffrn_measurement_method 'phi and omega scans'
_diffrn_radiation_monochromator graphite
_diffrn_radiation_type MoK\a
_diffrn_radiation_wavelength 0.71073
_diffrn_reflns_av_R_equivalents 0.0340
_diffrn_reflns_av_unetI/netI 0.0309
_diffrn_reflns_limit_h_max 19
_diffrn_reflns_limit_h_min -19
_diffrn_reflns_limit_k_max 20
_diffrn_reflns_limit_k_min -20
_diffrn_reflns_limit_l_max 22
_diffrn_reflns_limit_l_min -22
_diffrn_reflns_number 19637
_diffrn_reflns_theta_full 28.30
_diffrn_reflns_theta_max 28.30
_diffrn_reflns_theta_min 2.24
_diffrn_source 'fine-focus sealed tube'
_diffrn_source_current 40.0
_diffrn_source_power 1.8
_diffrn_source_target Mo
_diffrn_source_voltage 45.0
_exptl_absorpt_coefficient_mu 1.288
_exptl_absorpt_correction_T_max 0.824
_exptl_absorpt_correction_T_min 0.648
_exptl_absorpt_correction_type multi-scan
_exptl_absorpt_process_details
;
SADABS v.2.10 (Bruker,2003) was used for absorption correction.
R(int) was 0.0568 before and 0.0369 after correction.
The Ratio of minimum to maximum transmission is 0.7858.
The \l/2 correction factor is 0.0015.
;
_exptl_crystal_colour yellow
_exptl_crystal_colour_primary yellow
_exptl_crystal_density_diffrn 1.908
_exptl_crystal_description shard
_exptl_crystal_F_000 2288
_exptl_crystal_size_max 0.21
_exptl_crystal_size_mid 0.16
_exptl_crystal_size_min 0.15
_refine_diff_density_max 2.352
_refine_diff_density_min -0.610
_refine_diff_density_rms 0.094
_refine_ls_abs_structure_details 'Flack H D (1983), Acta Cryst. A39, 876-881'
_refine_ls_abs_structure_Flack -0.01(2)
_refine_ls_extinction_method none
_refine_ls_goodness_of_fit_ref 1.055
_refine_ls_hydrogen_treatment mixed
_refine_ls_matrix_type full
_refine_ls_number_parameters 306
_refine_ls_number_reflns 4902
_refine_ls_number_restraints 22
_refine_ls_restrained_S_all 1.067
_refine_ls_R_factor_all 0.0239
_refine_ls_R_factor_gt 0.0236
_refine_ls_shift/su_max 0.003
_refine_ls_shift/su_mean 0.000
_refine_ls_structure_factor_coef Fsqd
_refine_ls_weighting_details 'calc w=1/[\s^2^(Fo^2^)+(0.0369P)^2^+1.4135P] where P=(Fo^2^+2Fc^2^)/3'
_refine_ls_weighting_scheme calc
_refine_ls_wR_factor_gt 0.0588
_refine_ls_wR_factor_ref 0.0590
_reflns_number_gt 4826
_reflns_number_total 4902
_reflns_threshold_expression >2sigma(I)
_cod_data_source_file ic302819j_si_002_01.cif
_cod_data_source_block Complex1
_cod_depositor_comments
;
The following automatic conversions were performed:

'_diffrn_source_target' value 'MO' changed to 'Mo' according to the
built-in table from CIF Core dictionary named 'cif_core.dic' version
2.4.1 from 2010-06-29.

Automatic conversion script
Id: cif_fix_values 2281 2013-09-26 08:29:07Z andrius 
;
_cod_database_code 4334484

loop_
_space_group_symop_id
_space_group_symop_operation_xyz
1 'x, y, z'
2 '-x, -y, z'
3 'x+1/2, -y+1/2, z'
4 '-x+1/2, y+1/2, z'
5 'x, y+1/2, z+1/2'
6 '-x, -y+1/2, z+1/2'
7 'x+1/2, -y+1, z+1/2'
8 '-x+1/2, y+1, z+1/2'

loop_
_atom_site_label
_atom_site_type_symbol
_atom_site_fract_x
_atom_site_fract_y
_atom_site_fract_z
_atom_site_U_iso_or_equiv
_atom_site_adp_type
_atom_site_occupancy
_atom_site_symmetry_multiplicity
_atom_site_calc_flag
_atom_site_refinement_flags
_atom_site_disorder_assembly
_atom_site_disorder_group
H1 H 0.6497 0.8339 0.2241 0.019 Uiso 1 1 calc R . .
H1a H 0.666(2) 0.909(2) 0.1136(18) 0.021(7) Uiso 1 1 d . . .
H1b H 0.596(2) 0.845(2) 0.1070(19) 0.023(8) Uiso 1 1 d . . .
H2a H 0.7992 0.8067 0.2467 0.020 Uiso 1 1 calc R . .
H2b H 0.7973 0.8842 0.1859 0.020 Uiso 1 1 calc R . .
H2c H 0.8602(19) 0.860(2) 0.0586(18) 0.019(7) Uiso 1 1 d . . .
H2d H 0.873(2) 0.784(2) 0.026(2) 0.026(8) Uiso 1 1 d . . .
H3 H 0.9096 0.7777 0.1565 0.020 Uiso 1 1 calc R . .
H3a H 0.7254 0.6485 0.0081 0.047(10) Uiso 1 1 d R . .
H3b H 0.633(2) 0.664(2) 0.041(2) 0.031(8) Uiso 1 1 d . . .
H4a H 0.8387 0.6523 0.1880 0.023 Uiso 1 1 calc R . .
H4b H 0.8574 0.6486 0.0964 0.023 Uiso 1 1 calc R . .
H5 H 0.7087 0.5985 0.1321 0.020 Uiso 1 1 calc R . .
H6a H 0.5963 0.7061 0.1604 0.021 Uiso 1 1 calc R . .
H6b H 0.6657 0.6893 0.2304 0.021 Uiso 1 1 calc R . .
H7a H 0.5883 0.7027 -0.1512 0.037 Uiso 1 1 calc R . .
H7b H 0.5774 0.7993 -0.1810 0.037 Uiso 1 1 calc R . .
H7c H 0.4898 0.7461 -0.1543 0.037 Uiso 1 1 calc R . .
H8a H 0.5196 0.9246 -0.0934 0.035 Uiso 1 1 calc R . .
H8b H 0.5041 0.9187 -0.0014 0.035 Uiso 1 1 calc R . .
H8c H 0.4359 0.8708 -0.0595 0.035 Uiso 1 1 calc R . .
H9a H 0.8757 0.9805 0.0101 0.035 Uiso 1 1 calc R . .
H9b H 0.8611 1.0266 -0.0721 0.035 Uiso 1 1 calc R . .
H9c H 0.8879 0.9273 -0.0688 0.035 Uiso 1 1 calc R . .
H10a H 0.7233 1.0247 -0.1533 0.036 Uiso 1 1 calc R . .
H10b H 0.7535 0.9287 -0.1734 0.036 Uiso 1 1 calc R . .
H10c H 0.6495 0.9494 -0.1534 0.036 Uiso 1 1 calc R . .
C1 C 0.68322(17) 0.80783(14) 0.17929(14) 0.0162(4) Uani 1 1 d . . .
C2 C 0.78417(15) 0.82242(16) 0.19236(15) 0.0165(5) Uani 1 1 d . . .
C3 C 0.84557(15) 0.77184(15) 0.13775(13) 0.0163(4) Uani 1 1 d . . .
C4 C 0.82142(17) 0.67765(15) 0.13730(15) 0.0188(4) Uani 1 1 d . . .
C5 C 0.72082(15) 0.66066(16) 0.12277(14) 0.0170(5) Uani 1 1 d . . .
C6 C 0.66036(16) 0.71283(15) 0.17706(13) 0.0173(4) Uani 1 1 d . . .
C7 C 0.55452(17) 0.75628(18) -0.14436(15) 0.0247(5) Uani 1 1 d . . .
C8 C 0.49931(15) 0.88758(16) -0.05074(17) 0.0236(5) Uani 1 1 d . . .
C9 C 0.85337(15) 0.97299(16) -0.04319(16) 0.0234(5) Uani 1 1 d . . .
C10 C 0.71283(17) 0.96407(18) -0.14161(15) 0.0240(5) Uani 1 1 d . . .
N1 N 0.65175(14) 0.85135(13) 0.10639(11) 0.0147(4) Uani 1 1 d . . .
N2 N 0.84013(15) 0.80892(13) 0.05785(12) 0.0152(4) Uani 1 1 d . . .
N3 N 0.69789(15) 0.68078(12) 0.04049(13) 0.0156(4) Uani 1 1 d . . .
O1 O 0.51711(11) 0.73213(11) 0.00281(12) 0.0246(3) Uani 1 1 d . . .
O2 O 0.68872(11) 1.01406(10) 0.00350(12) 0.0211(3) Uani 1 1 d . . .
S1 S 0.56913(3) 0.79402(3) -0.04705(3) 0.01471(10) Uani 1 1 d . . .
S2 S 0.73496(4) 0.94470(3) -0.04080(3) 0.01440(10) Uani 1 1 d . . .
Cl1 Cl 0.78815(3) 0.74959(4) -0.11145(3) 0.01810(12) Uani 1 1 d . . .
Ru1 Ru 0.711343(9) 0.809538(9) 0.000321(12) 0.01114(5) Uani 1 1 d . . .
F5A F -0.0145(4) 0.0694(4) 0.1174(4) 0.0318(14) Uani 0.50 1 d PD B 1
F5B F 0.0183(4) 0.0751(5) 0.1264(5) 0.0331(14) Uani 0.50 1 d PD B 2
F6A F 0.1058(3) -0.0103(3) 0.2061(3) 0.0296(9) Uani 0.50 1 d PD B 1
F6B F 0.1056(3) 0.0007(3) 0.1661(4) 0.0396(11) Uani 0.50 1 d PD B 2
F7A F -0.0129(4) 0.0624(3) 0.2582(3) 0.0385(12) Uani 0.50 1 d PD B 1
F7B F 0.0186(3) 0.0831(3) 0.2422(3) 0.0312(10) Uani 0.50 1 d PD B 2
P2 P 0.0000 0.0000 0.18676(6) 0.01821(18) Uani 1 2 d SD . .
F1 F 0.10895(10) 1.00390(10) 0.73190(11) 0.0281(4) Uani 1 1 d . A .
F2A F 0.0028(14) 0.8987(4) 0.7410(11) 0.055(5) Uani 0.50 1 d PD A -1
F2B F 0.0038(12) 0.8987(3) 0.7213(10) 0.036(2) Uani 0.50 1 d PD A 2
F3 F 0.0020(19) 0.9920(15) 0.64044(18) 0.045(3) Uani 0.50 1 d PD A -1
F4 F -0.004(4) 1.015(2) 0.82366(19) 0.065(7) Uani 0.50 1 d PD A -1
P1 P 0.0000 1.0000 0.73243(5) 0.01742(18) Uani 1 2 d SD . .

loop_
_atom_site_aniso_label
_atom_site_aniso_U_11
_atom_site_aniso_U_22
_atom_site_aniso_U_33
_atom_site_aniso_U_23
_atom_site_aniso_U_13
_atom_site_aniso_U_12
C1 0.0151(11) 0.0185(11) 0.0150(11) -0.0012(8) 0.0017(9) 0.0016(8)
C2 0.0172(12) 0.0179(10) 0.0145(11) -0.0022(9) -0.0017(8) -0.0028(8)
C3 0.0132(10) 0.0191(11) 0.0166(10) 0.0004(8) -0.0026(8) 0.0002(8)
C4 0.0182(12) 0.0167(10) 0.0214(11) 0.0009(9) -0.0025(9) 0.0047(9)
C5 0.0206(11) 0.0127(11) 0.0177(11) 0.0013(9) -0.0015(8) 0.0002(8)
C6 0.0182(10) 0.0177(10) 0.0159(11) 0.0016(9) 0.0011(8) -0.0032(9)
C7 0.0190(11) 0.0343(14) 0.0208(12) -0.0090(10) -0.0018(9) -0.0016(10)
C8 0.0165(10) 0.0210(10) 0.0332(12) -0.0013(10) -0.0021(10) 0.0059(8)
C9 0.0157(10) 0.0245(11) 0.0300(13) 0.0013(11) 0.0018(10) -0.0042(9)
C10 0.0318(14) 0.0245(13) 0.0156(12) 0.0058(10) -0.0030(9) -0.0075(10)
N1 0.0138(9) 0.0153(9) 0.0150(9) -0.0008(7) 0.0023(7) 0.0005(7)
N2 0.0131(9) 0.0192(10) 0.0134(9) 0.0001(7) 0.0020(7) 0.0001(7)
N3 0.0179(9) 0.0110(9) 0.0180(10) -0.0022(7) -0.0013(8) 0.0000(7)
O1 0.0142(7) 0.0321(9) 0.0276(8) 0.0113(9) -0.0035(8) -0.0057(6)
O2 0.0233(7) 0.0148(6) 0.0250(8) -0.0014(8) 0.0035(9) 0.0012(6)
S1 0.0110(2) 0.0170(2) 0.0161(2) 0.0004(2) -0.0002(2) -0.00050(18)
S2 0.0149(2) 0.0132(2) 0.0151(2) -0.00019(19) 0.0007(2) -0.00155(18)
Cl1 0.0169(3) 0.0233(3) 0.0141(2) -0.0032(2) 0.00134(17) 0.00395(18)
Ru1 0.00939(8) 0.01157(8) 0.01246(8) -0.00095(7) 0.00053(7) 0.00002(5)
F5A 0.042(4) 0.019(2) 0.035(3) 0.0049(18) 0.021(3) -0.005(3)
F5B 0.033(3) 0.021(2) 0.045(3) 0.0100(18) 0.014(3) -0.009(2)
F6A 0.0137(17) 0.030(2) 0.045(2) -0.006(2) -0.0075(18) -0.0012(13)
F6B 0.0147(18) 0.032(2) 0.072(3) -0.015(3) 0.006(2) 0.0031(14)
F7A 0.053(4) 0.031(3) 0.031(2) -0.0121(19) 0.017(2) 0.017(2)
F7B 0.029(3) 0.034(3) 0.031(2) -0.0153(19) 0.0022(17) 0.0025(18)
P2 0.0134(4) 0.0194(4) 0.0219(4) 0.000 0.000 -0.0011(3)
F1 0.0118(7) 0.0234(8) 0.0490(10) 0.0015(6) -0.0030(7) -0.0018(5)
F2A 0.022(4) 0.029(4) 0.116(12) 0.045(5) -0.007(6) -0.006(4)
F2B 0.016(3) 0.012(3) 0.080(7) -0.004(3) 0.001(3) 0.002(3)
F3 0.038(3) 0.069(8) 0.0274(14) -0.026(5) 0.008(6) -0.013(5)
F4 0.042(8) 0.13(2) 0.0179(13) -0.002(3) 0.002(3) -0.020(14)
P1 0.0123(4) 0.0193(5) 0.0207(4) 0.000 0.000 -0.0020(3)

loop_
_atom_type_symbol
_atom_type_description
_atom_type_scat_dispersion_real
_atom_type_scat_dispersion_imag
_atom_type_scat_source
C C 0.0033 0.0016 'International Tables Vol C Tables 4.2.6.8 and 6.1.1.4'
H H 0.0000 0.0000 'International Tables Vol C Tables 4.2.6.8 and 6.1.1.4'
N N 0.0061 0.0033 'International Tables Vol C Tables 4.2.6.8 and 6.1.1.4'
O O 0.0106 0.0060 'International Tables Vol C Tables 4.2.6.8 and 6.1.1.4'
F F 0.0171 0.0103 'International Tables Vol C Tables 4.2.6.8 and 6.1.1.4'
P P 0.1023 0.0942 'International Tables Vol C Tables 4.2.6.8 and 6.1.1.4'
S S 0.1246 0.1234 'International Tables Vol C Tables 4.2.6.8 and 6.1.1.4'
Cl Cl 0.1484 0.1585 'International Tables Vol C Tables 4.2.6.8 and 6.1.1.4'
Ru Ru -1.2594 0.8363 'International Tables Vol C Tables 4.2.6.8 and 6.1.1.4'

loop_
_geom_angle_atom_site_label_1
_geom_angle_atom_site_label_2
_geom_angle_atom_site_label_3
_geom_angle
_geom_angle_site_symmetry_1
_geom_angle_site_symmetry_3
C2 C1 H1 107.9 . .
C2 C1 C6 111.5(2) . .
C6 C1 H1 107.9 . .
N1 C1 H1 107.9 . .
N1 C1 C2 111.0(2) . .
N1 C1 C6 110.65(19) . .
H2a C2 H2b 107.6 . .
C1 C2 H2a 108.7 . .
C1 C2 H2b 108.7 . .
C1 C2 C3 114.3(2) . .
C3 C2 H2a 108.7 . .
C3 C2 H2b 108.7 . .
C2 C3 H3 108.2 . .
C4 C3 H3 108.2 . .
C4 C3 C2 111.6(2) . .
N2 C3 H3 108.2 . .
N2 C3 C2 109.52(19) . .
N2 C3 C4 111.08(19) . .
H4a C4 H4b 107.7 . .
C3 C4 H4a 108.9 . .
C3 C4 H4b 108.9 . .
C3 C4 C5 113.5(2) . .
C5 C4 H4a 108.9 . .
C5 C4 H4b 108.9 . .
C4 C5 H5 108.5 . .
C4 C5 C6 111.9(2) . .
C6 C5 H5 108.5 . .
N3 C5 H5 108.5 . .
N3 C5 C4 109.83(19) . .
N3 C5 C6 109.67(18) . .
H6a C6 H6b 107.6 . .
C1 C6 H6a 108.7 . .
C1 C6 H6b 108.7 . .
C1 C6 C5 114.0(2) . .
C5 C6 H6a 108.7 . .
C5 C6 H6b 108.7 . .
H7a C7 H7b 109.5 . .
H7a C7 H7c 109.5 . .
H7b C7 H7c 109.5 . .
S1 C7 H7a 109.5 . .
S1 C7 H7b 109.5 . .
S1 C7 H7c 109.5 . .
H8a C8 H8b 109.5 . .
H8c C8 H8a 109.5 . .
H8c C8 H8b 109.5 . .
S1 C8 H8a 109.5 . .
S1 C8 H8b 109.5 . .
S1 C8 H8c 109.5 . .
H9b C9 H9a 109.5 . .
H9b C9 H9c 109.5 . .
H9c C9 H9a 109.5 . .
S2 C9 H9a 109.5 . .
S2 C9 H9b 109.5 . .
S2 C9 H9c 109.5 . .
H10b C10 H10a 109.5 . .
H10c C10 H10a 109.5 . .
H10c C10 H10b 109.5 . .
S2 C10 H10a 109.5 . .
S2 C10 H10b 109.5 . .
S2 C10 H10c 109.5 . .
H1b N1 H1a 110(3) . .
C1 N1 H1a 105(2) . .
C1 N1 H1b 104(2) . .
C1 N1 Ru1 116.76(14) . .
Ru1 N1 H1a 108(2) . .
Ru1 N1 H1b 113(2) . .
H2c N2 H2d 105(3) . .
C3 N2 H2c 109(2) . .
C3 N2 H2d 113(2) . .
C3 N2 Ru1 118.35(15) . .
Ru1 N2 H2c 108(2) . .
Ru1 N2 H2d 102(2) . .
H3a N3 H3b 108.3 . .
C5 N3 H3a 112.8 . .
C5 N3 H3b 99(2) . .
C5 N3 Ru1 119.04(15) . .
Ru1 N3 H3a 107.6 . .
Ru1 N3 H3b 110(2) . .
C7 S1 C8 99.63(13) . .
C7 S1 Ru1 118.97(9) . .
C8 S1 Ru1 117.24(9) . .
O1 S1 C7 105.12(13) . .
O1 S1 C8 104.67(11) . .
O1 S1 Ru1 109.62(7) . .
C9 S2 Ru1 112.76(9) . .
C10 S2 C9 96.47(12) . .
C10 S2 Ru1 115.74(9) . .
O2 S2 C9 106.01(11) . .
O2 S2 C10 106.81(13) . .
O2 S2 Ru1 116.79(7) . .
N1 Ru1 N2 88.30(8) . .
N1 Ru1 N3 88.49(8) . .
N1 Ru1 S1 87.70(6) . .
N1 Ru1 S2 92.57(6) . .
N1 Ru1 Cl1 173.36(5) . .
N2 Ru1 S1 171.02(6) . .
N2 Ru1 S2 90.72(5) . .
N2 Ru1 Cl1 87.21(6) . .
N3 Ru1 N2 85.89(8) . .
N3 Ru1 S1 85.96(6) . .
N3 Ru1 S2 176.42(6) . .
N3 Ru1 Cl1 86.31(6) . .
S1 Ru1 Cl1 96.04(2) . .
S2 Ru1 S1 97.49(2) . .
S2 Ru1 Cl1 92.37(2) . .
F5A P2 F5A 85.7(6) . 2
F5A P2 F7B 159.4(3) 2 .
F5A P2 F7B 85.4(3) . .
F5A P2 F7B 159.4(3) . 2
F5A P2 F7B 85.4(3) 2 2
F5B P2 F5A 89.5(2) 2 .
F5B P2 F5A 89.5(2) . 2
F5B P2 F5B 98.5(7) . 2
F5B P2 F6A 92.6(3) . .
F5B P2 F6A 103.1(3) . 2
F5B P2 F6A 103.1(3) 2 .
F5B P2 F6A 92.6(3) 2 2
F5B P2 F6B 91.4(3) 2 .
F5B P2 F6B 71.6(3) . .
F5B P2 F6B 71.6(3) 2 2
F5B P2 F6B 91.4(3) . 2
F5B P2 F7B 76.5(4) 2 2
F5B P2 F7B 174.9(4) . 2
F5B P2 F7B 76.5(4) . .
F5B P2 F7B 174.9(4) 2 .
F6A P2 F5A 110.3(3) . .
F6A P2 F5A 87.6(3) 2 .
F6A P2 F5A 110.3(3) 2 2
F6A P2 F5A 87.6(3) . 2
F6A P2 F6A 156.0(4) 2 .
F6A P2 F7B 78.2(2) 2 2
F6A P2 F7B 87.8(2) 2 .
F6A P2 F7B 87.8(2) . 2
F6A P2 F7B 78.2(2) . .
F6B P2 F5A 87.7(3) 2 2
F6B P2 F5A 87.7(3) . .
F6B P2 F5A 73.3(3) . 2
F6B P2 F5A 73.3(3) 2 .
F6B P2 F6A 173.8(3) . 2
F6B P2 F6A 173.8(3) 2 .
F6B P2 F6B 154.2(4) 2 .
F6B P2 F7B 107.4(3) . 2
F6B P2 F7B 87.8(3) 2 2
F6B P2 F7B 87.8(3) . .
F6B P2 F7B 107.4(3) 2 .
F7A P2 F5A 176.1(4) . 2
F7A P2 F5A 98.2(4) 2 2
F7A P2 F5A 176.1(4) 2 .
F7A P2 F5A 98.2(4) . .
F7A P2 F5B 94.2(4) . .
F7A P2 F5B 160.5(3) 2 .
F7A P2 F5B 160.5(3) . 2
F7A P2 F5B 94.2(4) 2 2
F7A P2 F6A 91.0(3) . .
F7A P2 F6A 70.1(3) . 2
F7A P2 F6A 70.1(3) 2 .
F7A P2 F6A 91.0(3) 2 2
F7A P2 F6B 106.7(3) 2 2
F7A P2 F6B 106.7(3) . .
F7A P2 F6B 93.5(3) 2 .
F7A P2 F6B 93.5(3) . 2
F7A P2 F7A 77.9(4) . 2
F7A P2 F7B 90.9(3) . 2
F7A P2 F7B 90.9(3) 2 .
F7B P2 F7B 108.6(4) . 2
F1 P1 F1 179.35(14) . 2_575
F2A P1 F1 89.3(7) . 2_575
F2A P1 F1 90.7(7) 2_575 2_575
F2A P1 F1 90.7(7) . .
F2A P1 F1 89.3(7) 2_575 .
F2A P1 F2A 169.3(14) 2_575 .
F2A P1 F2B 178.3(6) 2_575 .
F2A P1 F2B 178.3(6) . 2_575
F2B P1 F1 90.1(7) 2_575 2_575
F2B P1 F1 89.8(7) 2_575 .
F2B P1 F1 90.1(7) . .
F2B P1 F1 89.8(7) . 2_575
F2B P1 F2B 166.2(13) . 2_575
F3 P1 F1 90.6(10) . 2_575
F3 P1 F1 90.6(10) 2_575 .
F3 P1 F1 88.8(10) . .
F3 P1 F1 88.8(10) 2_575 2_575
F3 P1 F2A 99.9(12) 2_575 .
F3 P1 F2A 90.8(10) 2_575 2_575
F3 P1 F2A 99.9(12) . 2_575
F3 P1 F2A 90.8(10) . .
F3 P1 F2B 78.6(11) 2_575 2_575
F3 P1 F2B 78.6(11) . .
F3 P1 F2B 87.6(10) . 2_575
F3 P1 F2B 87.6(10) 2_575 .
F4 P1 F1 88(2) 2_575 .
F4 P1 F1 92(2) 2_575 2_575
F4 P1 F1 88(2) . 2_575
F4 P1 F1 92(2) . .
F4 P1 F2A 93.0(14) . .
F4 P1 F2A 76.3(15) 2_575 .
F4 P1 F2A 93.0(14) 2_575 2_575
F4 P1 F2A 76.3(15) . 2_575
F4 P1 F2B 105.3(15) 2_575 2_575
F4 P1 F2B 88.5(14) . 2_575
F4 P1 F2B 105.3(15) . .
F4 P1 F2B 88.5(14) 2_575 .
F4 P1 F3 176.0(14) 2_575 2_575
F4 P1 F3 166.8(14) . 2_575
F4 P1 F3 166.8(14) 2_575 .
F4 P1 F3 176.0(14) . .

loop_
_geom_bond_atom_site_label_1
_geom_bond_atom_site_label_2
_geom_bond_distance
_geom_bond_site_symmetry_2
C1 H1 1.0000 .
C1 C6 1.521(3) .
C1 N1 1.499(3) .
C2 H2a 0.9900 .
C2 H2b 0.9900 .
C2 C1 1.519(3) .
C3 H3 1.0000 .
C3 C2 1.523(3) .
C3 C4 1.513(3) .
C3 N2 1.492(3) .
C4 H4a 0.9900 .
C4 H4b 0.9900 .
C5 H5 1.0000 .
C5 C4 1.524(3) .
C5 N3 1.487(3) .
C6 H6a 0.9900 .
C6 H6b 0.9900 .
C6 C5 1.525(3) .
C7 H7a 0.9800 .
C7 H7b 0.9800 .
C7 H7c 0.9800 .
C7 S1 1.786(3) .
C8 H8a 0.9800 .
C8 H8b 0.9800 .
C8 H8c 0.9800 .
C8 S1 1.787(2) .
C9 H9a 0.9800 .
C9 H9b 0.9800 .
C9 H9c 0.9800 .
C9 S2 1.798(2) .
C10 H10a 0.9800 .
C10 H10b 0.9800 .
C10 H10c 0.9800 .
C10 S2 1.788(3) .
N1 H1a 0.93(3) .
N1 H1b 0.82(3) .
N1 Ru1 2.1255(18) .
N2 H2c 0.85(3) .
N2 H2d 0.83(4) .
N2 Ru1 2.137(2) .
N3 H3a 0.8529 .
N3 H3b 1.00(3) .
N3 Ru1 2.135(2) .
O1 S1 1.5011(18) .
O2 S2 1.4883(17) .
Cl1 Ru1 2.4170(6) .
Ru1 S1 2.2581(5) .
Ru1 S2 2.2524(5) .
F5A P2 1.625(5) .
F5B P2 1.589(5) .
F6A P2 1.600(4) .
F6B P2 1.594(4) .
F7A P2 1.579(4) .
F7B P2 1.634(4) .
P2 F5A 1.625(5) 2
P2 F5B 1.589(5) 2
P2 F6A 1.600(4) 2
P2 F6B 1.594(4) 2
P2 F7A 1.579(4) 2
P2 F7B 1.634(4) 2
F1 P1 1.6042(15) .
F2A P1 1.589(6) .
F2B P1 1.595(5) .
F3 P1 1.586(3) .
F4 P1 1.586(5) .
P1 F1 1.6042(15) 2_575
P1 F2A 1.589(6) 2_575
P1 F2B 1.595(5) 2_575
P1 F3 1.586(3) 2_575
P1 F4 1.586(5) 2_575

loop_
_geom_hbond_atom_site_label_D
_geom_hbond_atom_site_label_H
_geom_hbond_atom_site_label_A
_geom_hbond_distance_DH
_geom_hbond_distance_HA
_geom_hbond_distance_DA
_geom_hbond_angle_DHA
_geom_hbond_site_symmetry_A
N1 H1a O2 0.93(3) 2.53(3) 3.143(3) 124(2) .
N1 H1a F1 0.93(3) 2.59(3) 3.187(3) 123(2) 7_564
N1 H1b F2B 0.82(3) 2.59(4) 3.112(19) 123(3) 8_544
N2 H2c F5B 0.85(3) 2.36(3) 3.001(5) 132(3) 2_665
N2 H2d O1 0.83(4) 2.17(4) 2.843(3) 138(3) 3_565
N2 H2d Cl1 0.83(4) 2.73(3) 3.147(2) 113(3) .
N3 H3a O2 0.85 2.45 3.156(2) 141 4_645
N3 H3b O1 1.00(3) 2.11(3) 2.852(3) 130(3) .
N3 H3b F5A 1.00(3) 2.63(4) 3.471(6) 142(3) 4

loop_
_geom_torsion_atom_site_label_1
_geom_torsion_atom_site_label_2
_geom_torsion_atom_site_label_3
_geom_torsion_atom_site_label_4
_geom_torsion
C1 C6 C5 C4 50.4(3)
C1 C6 C5 N3 -71.8(2)
C1 N1 Ru1 N2 -43.32(17)
C1 N1 Ru1 N3 42.62(17)
C1 N1 Ru1 S1 128.63(16)
C1 N1 Ru1 S2 -133.97(16)
C2 C1 C6 C5 -49.8(3)
C2 C1 N1 Ru1 62.0(2)
C2 C3 C4 C5 51.5(3)
C2 C3 N2 Ru1 -61.0(2)
C3 C2 C1 C6 50.4(3)
C3 C2 C1 N1 -73.4(2)
C3 N2 Ru1 N1 43.90(16)
C3 N2 Ru1 N3 -44.71(16)
C3 N2 Ru1 S2 136.45(16)
C3 N2 Ru1 Cl1 -131.21(16)
C4 C3 C2 C1 -51.6(3)
C4 C3 N2 Ru1 62.7(2)
C4 C5 N3 Ru1 -63.6(2)
C5 N3 Ru1 N1 -42.52(17)
C5 N3 Ru1 N2 45.88(17)
C5 N3 Ru1 S1 -130.33(17)
C5 N3 Ru1 Cl1 133.35(17)
C6 C1 N1 Ru1 -62.3(2)
C6 C5 C4 C3 -51.1(3)
C6 C5 N3 Ru1 59.8(2)
N1 C1 C6 C5 74.2(3)
N1 Ru1 S1 C7 -179.64(12)
N1 Ru1 S1 C8 60.35(12)
N1 Ru1 S1 O1 -58.72(10)
N1 Ru1 S2 C9 110.76(11)
N1 Ru1 S2 C10 -139.49(11)
N1 Ru1 S2 O2 -12.40(11)
N2 C3 C2 C1 71.9(3)
N2 C3 C4 C5 -71.0(3)
N2 Ru1 S2 C9 22.42(11)
N2 Ru1 S2 C10 132.17(11)
N2 Ru1 S2 O2 -100.73(11)
N3 C5 C4 C3 70.9(3)
N3 Ru1 S1 C7 -90.99(13)
N3 Ru1 S1 C8 149.00(12)
N3 Ru1 S1 O1 29.93(11)
S1 Ru1 S2 C9 -161.22(10)
S1 Ru1 S2 C10 -51.47(10)
S1 Ru1 S2 O2 75.62(9)
S2 Ru1 S1 C7 88.06(11)
S2 Ru1 S1 C8 -31.94(11)
S2 Ru1 S1 O1 -151.02(9)
Cl1 Ru1 S1 C7 -5.14(11)
Cl1 Ru1 S1 C8 -125.14(11)
Cl1 Ru1 S1 O1 115.78(9)
Cl1 Ru1 S2 C9 -64.81(10)
Cl1 Ru1 S2 C10 44.94(10)
Cl1 Ru1 S2 O2 172.03(9)
